data_4509922
loop_
_publ_author_name
'Wu, Xiang Xia'
'Wang, You You'
'Yang, Pan'
'Xu, Yao Yao'
'Huo, Jian Zhong'
'Ding, Bin'
'Wang, Ying'
'Wang, XiuGuang'

_publ_section_title
;
 Syntheses, Structural Variation, and Characterization of a Series of
 Crystalline Coordination Compounds with 4-Benzene-1,2,4-triazole:
 Polymorph, Incomplete Spin Transition, and Single Crystal-to-Single
 Crystal Transformation
;
_journal_issue 2
_journal_name_full 'Crystal Growth &amp; Design'
_journal_page_first 477
_journal_paper_doi 10.1021/cg401141a
_journal_volume 14
_journal_year 2014
_chemical_formula_sum 'C48 H47 Fe2 N19 O2 S4'
_chemical_formula_weight 1161.96
_chemical_name_systematic
; 
 ? 
;
_space_group_IT_number 19
_symmetry_cell_setting orthorhombic
_symmetry_space_group_name_Hall 'P 2ac 2ab'
_symmetry_space_group_name_H-M 'P 21 21 21'
_atom_sites_solution_hydrogens geom
_atom_sites_solution_primary direct
_atom_sites_solution_secondary difmap
_audit_creation_method SHELXL-97
_cell_angle_alpha 90.00
_cell_angle_beta 90.00
_cell_angle_gamma 90.00
_cell_formula_units_Z 4
_cell_length_a 16.6608(3)
_cell_length_b 17.6843(3)
_cell_length_c 17.8456(4)
_cell_measurement_reflns_used 6285
_cell_measurement_temperature 293(2)
_cell_measurement_theta_max 29.1863
_cell_measurement_theta_min 2.4400
_cell_volume 5257.93(18)
_computing_structure_refinement 'SHELXL-97 (Sheldrick, 1997)'
_computing_structure_solution 'SHELXS-97 (Sheldrick, 1990)'
_diffrn_ambient_temperature 293(2)
_diffrn_measured_fraction_theta_full 0.999
_diffrn_measured_fraction_theta_max 0.999
_diffrn_radiation_monochromator graphite
_diffrn_radiation_source 'fine-focus sealed tube'
_diffrn_radiation_type MoK\a
_diffrn_radiation_wavelength 0.71073
_diffrn_reflns_av_R_equivalents 0.0291
_diffrn_reflns_av_sigmaI/netI 0.0694
_diffrn_reflns_limit_h_max 13
_diffrn_reflns_limit_h_min -19
_diffrn_reflns_limit_k_max 21
_diffrn_reflns_limit_k_min -18
_diffrn_reflns_limit_l_max 11
_diffrn_reflns_limit_l_min -21
_diffrn_reflns_number 14148
_diffrn_reflns_theta_full 25.03
_diffrn_reflns_theta_max 25.03
_diffrn_reflns_theta_min 2.44
_exptl_absorpt_coefficient_mu 0.770
_exptl_absorpt_correction_T_max 0.8612
_exptl_absorpt_correction_T_min 0.8132
_exptl_absorpt_correction_type multi-scan
_exptl_absorpt_process_details SADABS
_exptl_crystal_colour COLORLESS
_exptl_crystal_density_diffrn 1.468
_exptl_crystal_density_meas ?
_exptl_crystal_density_method 'not measured'
_exptl_crystal_description BLOCK
_exptl_crystal_F_000 2400
_exptl_crystal_size_max 0.28
_exptl_crystal_size_mid 0.22
_exptl_crystal_size_min 0.20
_refine_diff_density_max 1.692
_refine_diff_density_min -0.658
_refine_diff_density_rms 0.078
_refine_ls_abs_structure_details 'Flack H D (1983), Acta Cryst. A39, 876-881'
_refine_ls_abs_structure_Flack -0.018(19)
_refine_ls_extinction_method none
_refine_ls_goodness_of_fit_ref 1.043
_refine_ls_hydrogen_treatment constr
_refine_ls_matrix_type full
_refine_ls_number_parameters 678
_refine_ls_number_reflns 8968
_refine_ls_number_restraints 0
_refine_ls_restrained_S_all 1.043
_refine_ls_R_factor_all 0.0639
_refine_ls_R_factor_gt 0.0524
_refine_ls_shift/su_max 0.001
_refine_ls_shift/su_mean 0.000
_refine_ls_structure_factor_coef Fsqd
_refine_ls_weighting_details 'calc w=1/[\s^2^(Fo^2^)+(0.0530P)^2^+5.6185P] where P=(Fo^2^+2Fc^2^)/3'
_refine_ls_weighting_scheme calc
_refine_ls_wR_factor_gt 0.1177
_refine_ls_wR_factor_ref 0.1264
_reflns_number_gt 7770
_reflns_number_total 8968
_reflns_threshold_expression >2sigma(I)
_cod_data_source_file cg401141a_si_002.cif
_cod_data_source_block 5
_cod_depositor_comments
;
The following automatic conversions were performed:

'_exptl_absorpt_correction_type' value 'MULTI-SCAN' changed to
'multi-scan' according to
/usr/data/users/saulius/automatic-downloads/current/ACS/lib/dictionaries/cif_core.dic
dictionary named 'cif_core.dic' version 2.4.2 from 2011-04-26.

Automatic conversion script
Id: cif_fix_values 2281 2013-09-26 08:29:07Z andrius 

The following automatic conversions were performed:

'_exptl_crystal_density_meas' value 'NONE' was changed to '?' - the
value is perceived as not measured.

Automatic conversion script
Id: cif_fix_values 3008 2015-01-20 13:52:24Z robertas 
;
_cod_original_cell_volume 5257.92(17)
_cod_original_sg_symbol_H-M P212121
_cod_original_formula_sum 'C8.35 H8.17 Fe0.35 N3.30 O0.35 S0.70'
_cod_database_code 4509922

loop_
_symmetry_equiv_pos_as_xyz
'x, y, z'
'-x+1/2, -y, z+1/2'
'x+1/2, -y+1/2, -z'
'-x, y+1/2, -z+1/2'

loop_
_atom_site_label
_atom_site_type_symbol
_atom_site_fract_x
_atom_site_fract_y
_atom_site_fract_z
_atom_site_U_iso_or_equiv
_atom_site_adp_type
_atom_site_occupancy
_atom_site_symmetry_multiplicity
_atom_site_calc_flag
_atom_site_refinement_flags
Fe1 Fe 1.00611(4) 0.40594(4) 0.94151(4) 0.01745(16) Uani 1 1 d .
Fe2 Fe 0.97288(4) 0.62636(4) 0.97060(4) 0.01864(17) Uani 1 1 d .
S1 S 1.16090(12) 0.28671(11) 0.74198(11) 0.0558(5) Uani 1 1 d .
S2 S 1.06969(9) 0.20173(8) 1.11576(9) 0.0359(4) Uani 1 1 d .
S3 S 0.69383(8) 0.70290(8) 0.98988(9) 0.0302(3) Uani 1 1 d .
S4 S 1.09750(11) 0.79404(9) 0.79026(10) 0.0439(4) Uani 1 1 d .
N1 N 0.8296(3) 0.3431(3) 0.9168(3) 0.0308(12) Uani 1 1 d .
N2 N 0.9109(2) 0.3251(2) 0.9190(2) 0.0206(10) Uani 1 1 d .
N3 N 0.8440(2) 0.2246(2) 0.8811(2) 0.0178(9) Uani 1 1 d .
N4 N 0.9588(2) 0.4865(2) 0.8559(2) 0.0197(9) Uani 1 1 d .
N5 N 0.9483(2) 0.5631(2) 0.8690(2) 0.0196(10) Uani 1 1 d .
N6 N 0.9183(2) 0.5397(2) 0.7519(2) 0.0180(9) Uani 1 1 d .
N7 N 1.0040(2) 0.6892(2) 1.0719(2) 0.0226(9) Uani 1 1 d .
N8 N 1.0400(3) 0.6631(3) 1.1368(3) 0.0398(13) Uani 1 1 d .
N9 N 1.0160(2) 0.7845(2) 1.1482(2) 0.0238(10) Uani 1 1 d .
N10 N 1.0877(2) 0.5664(2) 0.9783(2) 0.0200(9) Uani 1 1 d .
N11 N 1.0996(2) 0.4894(2) 0.9692(2) 0.0209(9) Uani 1 1 d .
N12 N 1.2149(2) 0.5426(2) 0.9975(3) 0.0251(10) Uani 1 1 d .
N13 N 0.9217(2) 0.5359(2) 1.0378(2) 0.0186(9) Uani 1 1 d .
N14 N 0.9296(2) 0.4587(2) 1.0275(2) 0.0189(9) Uani 1 1 d .
N15 N 0.8609(2) 0.4796(2) 1.1309(2) 0.0179(9) Uani 1 1 d .
N16 N 1.0792(3) 0.3584(2) 0.8586(3) 0.0257(10) Uani 1 1 d .
N17 N 1.0526(3) 0.3303(2) 1.0260(3) 0.0261(10) Uani 1 1 d .
N18 N 0.8574(3) 0.6756(2) 0.9660(3) 0.0254(10) Uani 1 1 d .
N19 N 1.0284(3) 0.7089(2) 0.9045(3) 0.0263(10) Uani 1 1 d .
C1 C 0.7929(3) 0.2822(3) 0.8942(3) 0.0283(13) Uani 1 1 d .
H1 H 0.7376 0.2787 0.8879 0.034 Uiso 1 1 calc R
C2 C 0.9183(3) 0.2542(3) 0.8979(3) 0.0293(13) Uani 1 1 d .
H2 H 0.9666 0.2279 0.8947 0.035 Uiso 1 1 calc R
C3 C 0.8262(3) 0.1518(3) 0.8509(3) 0.0249(13) Uani 1 1 d .
C4 C 0.7527(3) 0.1193(3) 0.8652(3) 0.0276(12) Uani 1 1 d .
H4 H 0.7148 0.1447 0.8940 0.033 Uiso 1 1 calc R
C5 C 0.7358(4) 0.0480(3) 0.8361(4) 0.0366(15) Uani 1 1 d .
H5 H 0.6863 0.0257 0.8457 0.044 Uiso 1 1 calc R
C6 C 0.7919(4) 0.0102(3) 0.7933(4) 0.0434(17) Uani 1 1 d .
H6 H 0.7804 -0.0375 0.7742 0.052 Uiso 1 1 calc R
C7 C 0.8655(4) 0.0440(4) 0.7790(4) 0.052(2) Uani 1 1 d .
H7 H 0.9036 0.0187 0.7502 0.062 Uiso 1 1 calc R
C8 C 0.8824(3) 0.1146(3) 0.8071(4) 0.0377(16) Uani 1 1 d .
H8 H 0.9315 0.1373 0.7968 0.045 Uiso 1 1 calc R
C9 C 0.9401(3) 0.4736(3) 0.7862(3) 0.0221(12) Uani 1 1 d .
H9 H 0.9414 0.4264 0.7631 0.027 Uiso 1 1 calc R
C10 C 0.9242(3) 0.5928(3) 0.8068(3) 0.0213(11) Uani 1 1 d .
H10 H 0.9124 0.6438 0.8004 0.026 Uiso 1 1 calc R
C11 C 0.8903(3) 0.5500(3) 0.6762(3) 0.0221(12) Uani 1 1 d .
C12 C 0.8916(3) 0.6228(3) 0.6462(3) 0.0285(13) Uani 1 1 d .
H12 H 0.9110 0.6631 0.6743 0.034 Uiso 1 1 calc R
C13 C 0.8633(3) 0.6341(4) 0.5735(3) 0.0380(15) Uani 1 1 d .
H13 H 0.8638 0.6823 0.5528 0.046 Uiso 1 1 calc R
C14 C 0.8346(3) 0.5740(4) 0.5323(4) 0.0405(15) Uani 1 1 d .
H14 H 0.8154 0.5820 0.4840 0.049 Uiso 1 1 calc R
C15 C 0.8342(3) 0.5018(3) 0.5623(3) 0.0315(13) Uani 1 1 d .
H15 H 0.8156 0.4612 0.5340 0.038 Uiso 1 1 calc R
C16 C 0.8617(3) 0.4905(3) 0.6350(3) 0.0261(12) Uani 1 1 d .
H16 H 0.8607 0.4422 0.6557 0.031 Uiso 1 1 calc R
C17 C 0.9912(3) 0.7616(3) 1.0805(3) 0.0248(12) Uani 1 1 d .
H17 H 0.9680 0.7929 1.0446 0.030 Uiso 1 1 calc R
C18 C 1.0457(4) 0.7216(3) 1.1810(3) 0.0359(15) Uani 1 1 d .
H18 H 1.0675 0.7202 1.2290 0.043 Uiso 1 1 calc R
C19 C 1.0076(3) 0.8592(3) 1.1793(3) 0.0249(12) Uani 1 1 d .
C20 C 0.9823(3) 0.8679(4) 1.2533(3) 0.0333(14) Uani 1 1 d .
H20 H 0.9715 0.8258 1.2829 0.040 Uiso 1 1 calc R
C21 C 0.9737(3) 0.9398(4) 1.2820(4) 0.0459(18) Uani 1 1 d .
H21 H 0.9571 0.9464 1.3313 0.055 Uiso 1 1 calc R
C22 C 0.9895(4) 1.0012(4) 1.2382(4) 0.054(2) Uani 1 1 d .
H22 H 0.9826 1.0495 1.2579 0.065 Uiso 1 1 calc R
C23 C 1.0157(4) 0.9930(3) 1.1647(4) 0.0475(18) Uani 1 1 d .
H23 H 1.0257 1.0352 1.1351 0.057 Uiso 1 1 calc R
C24 C 1.0266(3) 0.9211(3) 1.1363(3) 0.0322(14) Uani 1 1 d .
H24 H 1.0467 0.9145 1.0881 0.039 Uiso 1 1 calc R
C25 C 1.1572(3) 0.5964(3) 0.9946(3) 0.0257(12) Uani 1 1 d .
H25 H 1.1659 0.6476 1.0031 0.031 Uiso 1 1 calc R
C26 C 1.1758(3) 0.4769(3) 0.9813(3) 0.0262(13) Uani 1 1 d .
H26 H 1.2001 0.4296 0.9792 0.031 Uiso 1 1 calc R
C27 C 1.2972(3) 0.5534(3) 1.0181(3) 0.0262(13) Uani 1 1 d .
C28 C 1.3537(3) 0.4987(3) 1.0017(3) 0.0330(14) Uani 1 1 d .
H28 H 1.3391 0.4552 0.9757 0.040 Uiso 1 1 calc R
C29 C 1.4318(3) 0.5092(4) 1.0244(4) 0.0439(17) Uani 1 1 d .
H29 H 1.4698 0.4720 1.0146 0.053 Uiso 1 1 calc R
C30 C 1.4543(4) 0.5731(4) 1.0610(4) 0.0490(19) Uani 1 1 d .
H30 H 1.5074 0.5796 1.0756 0.059 Uiso 1 1 calc R
C31 C 1.3990(3) 0.6276(4) 1.0762(4) 0.0483(18) Uani 1 1 d .
H31 H 1.4151 0.6715 1.1006 0.058 Uiso 1 1 calc R
C32 C 1.3188(3) 0.6187(3) 1.0561(4) 0.0381(15) Uani 1 1 d .
H32 H 1.2808 0.6554 1.0677 0.046 Uiso 1 1 calc R
C33 C 0.8804(3) 0.5469(3) 1.0989(3) 0.0202(11) Uani 1 1 d .
H33 H 0.8663 0.5940 1.1179 0.024 Uiso 1 1 calc R
C34 C 0.8921(3) 0.4263(3) 1.0840(3) 0.0187(11) Uani 1 1 d .
H34 H 0.8876 0.3744 1.0910 0.022 Uiso 1 1 calc R
C35 C 0.8228(3) 0.4686(3) 1.2031(3) 0.0184(11) Uani 1 1 d .
C36 C 0.8106(3) 0.3965(3) 1.2300(3) 0.0212(11) Uani 1 1 d .
H36 H 0.8243 0.3547 1.2009 0.025 Uiso 1 1 calc R
C37 C 0.7780(3) 0.3866(3) 1.3004(3) 0.0282(13) Uani 1 1 d .
H37 H 0.7703 0.3382 1.3193 0.034 Uiso 1 1 calc R
C38 C 0.7569(3) 0.4487(3) 1.3426(3) 0.0287(13) Uani 1 1 d .
H38 H 0.7349 0.4419 1.3900 0.034 Uiso 1 1 calc R
C39 C 0.7680(3) 0.5200(3) 1.3156(3) 0.0298(13) Uani 1 1 d .
H39 H 0.7538 0.5614 1.3449 0.036 Uiso 1 1 calc R
C40 C 0.8006(3) 0.5314(3) 1.2441(3) 0.0276(13) Uani 1 1 d .
H40 H 0.8071 0.5799 1.2248 0.033 Uiso 1 1 calc R
C41 C 1.1133(3) 0.3297(3) 0.8110(4) 0.0288(13) Uani 1 1 d .
C42 C 1.0600(3) 0.2767(3) 1.0631(3) 0.0233(12) Uani 1 1 d .
C43 C 0.7908(3) 0.6878(3) 0.9755(3) 0.0232(12) Uani 1 1 d .
C44 C 1.0560(3) 0.7437(3) 0.8573(3) 0.0215(12) Uani 1 1 d .
O1 O 0.8775(4) 0.2472(3) 0.1273(5) 0.101(2) Uani 1 1 d .
H1A H 0.9223 0.2282 0.1237 0.151 Uiso 1 1 d R
C45 C 0.8244(6) 0.1289(6) 0.1563(6) 0.103(4) Uani 1 1 d .
H45A H 0.8680 0.0965 0.1420 0.155 Uiso 1 1 calc R
H45B H 0.7751 0.1007 0.1555 0.155 Uiso 1 1 calc R
H45C H 0.8336 0.1479 0.2060 0.155 Uiso 1 1 calc R
C46 C 0.8187(6) 0.1949(4) 0.1017(7) 0.111(5) Uani 1 1 d .
H46A H 0.8303 0.1785 0.0509 0.133 Uiso 1 1 calc R
H46B H 0.7655 0.2173 0.1028 0.133 Uiso 1 1 calc R
O2 O 0.3002(2) 0.8029(2) 0.8457(2) 0.0390(11) Uani 1 1 d .
H2A H 0.2561 0.8048 0.8661 0.058 Uiso 1 1 d R
C47 C 0.2889(4) 0.6659(3) 0.8429(4) 0.0403(16) Uani 1 1 d .
H47A H 0.3225 0.6648 0.8866 0.060 Uiso 1 1 calc R
H47B H 0.3009 0.6230 0.8118 0.060 Uiso 1 1 calc R
H47C H 0.2336 0.6640 0.8578 0.060 Uiso 1 1 calc R
C48 C 0.3042(4) 0.7378(3) 0.7995(3) 0.0334(14) Uani 1 1 d .
H48A H 0.3569 0.7352 0.7766 0.040 Uiso 1 1 calc R
H48B H 0.2649 0.7422 0.7597 0.040 Uiso 1 1 calc R

loop_
_atom_site_aniso_label
_atom_site_aniso_U_11
_atom_site_aniso_U_22
_atom_site_aniso_U_33
_atom_site_aniso_U_23
_atom_site_aniso_U_13
_atom_site_aniso_U_12
Fe1 0.0208(3) 0.0162(3) 0.0153(4) -0.0011(3) -0.0006(3) 0.0009(3)
Fe2 0.0195(3) 0.0177(3) 0.0187(4) 0.0026(3) 0.0010(3) -0.0014(3)
S1 0.0679(12) 0.0452(10) 0.0542(12) -0.0129(9) 0.0265(10) 0.0008(9)
S2 0.0413(8) 0.0300(8) 0.0365(9) 0.0118(7) 0.0051(7) 0.0095(7)
S3 0.0271(7) 0.0271(7) 0.0363(9) -0.0050(7) 0.0007(7) 0.0036(6)
S4 0.0606(10) 0.0368(9) 0.0342(9) 0.0144(8) 0.0150(8) 0.0113(8)
N1 0.021(2) 0.029(3) 0.042(3) -0.002(2) -0.004(2) 0.0046(19)
N2 0.021(2) 0.018(2) 0.023(3) -0.0039(19) 0.002(2) 0.0016(17)
N3 0.0129(19) 0.016(2) 0.025(2) -0.0016(18) 0.0027(19) -0.0017(16)
N4 0.025(2) 0.018(2) 0.016(2) 0.0017(19) 0.0017(19) 0.0000(17)
N5 0.021(2) 0.017(2) 0.021(2) 0.0055(19) 0.0017(19) -0.0012(17)
N6 0.020(2) 0.021(2) 0.013(2) -0.0002(18) -0.0019(18) 0.0037(17)
N7 0.024(2) 0.019(2) 0.024(2) 0.0056(18) -0.002(2) -0.0010(18)
N8 0.052(3) 0.031(3) 0.036(3) 0.013(2) -0.011(3) -0.003(2)
N9 0.024(2) 0.024(2) 0.023(2) 0.003(2) -0.002(2) -0.0049(19)
N10 0.025(2) 0.0117(19) 0.024(2) -0.0015(19) -0.002(2) -0.0003(16)
N11 0.021(2) 0.020(2) 0.022(2) -0.001(2) -0.001(2) 0.0004(17)
N12 0.020(2) 0.021(2) 0.035(3) 0.004(2) -0.003(2) -0.0006(18)
N13 0.022(2) 0.013(2) 0.021(2) 0.0001(18) 0.000(2) 0.0021(16)
N14 0.022(2) 0.0135(19) 0.021(2) 0.0003(19) -0.004(2) -0.0008(17)
N15 0.018(2) 0.017(2) 0.019(2) 0.0009(18) -0.0010(19) 0.0028(17)
N16 0.026(2) 0.027(2) 0.025(3) -0.007(2) 0.005(2) 0.002(2)
N17 0.034(2) 0.022(2) 0.022(2) -0.007(2) -0.006(2) 0.0072(19)
N18 0.031(3) 0.025(2) 0.020(2) 0.000(2) -0.001(2) -0.0003(19)
N19 0.024(2) 0.028(2) 0.027(3) 0.003(2) 0.007(2) -0.004(2)
C1 0.020(3) 0.022(3) 0.043(4) -0.007(3) 0.000(3) 0.000(2)
C2 0.029(3) 0.031(3) 0.028(3) -0.004(3) -0.007(3) 0.004(2)
C3 0.026(3) 0.018(3) 0.031(3) -0.002(2) -0.012(3) 0.001(2)
C4 0.031(3) 0.024(3) 0.028(3) 0.001(2) -0.001(3) 0.001(2)
C5 0.034(3) 0.032(3) 0.044(4) 0.008(3) -0.016(3) -0.007(3)
C6 0.043(4) 0.024(3) 0.064(5) -0.011(3) -0.023(4) 0.002(3)
C7 0.039(4) 0.039(4) 0.077(6) -0.032(4) -0.003(4) 0.010(3)
C8 0.025(3) 0.033(3) 0.055(4) -0.016(3) -0.014(3) 0.005(2)
C9 0.021(3) 0.022(3) 0.023(3) -0.003(2) 0.000(2) 0.004(2)
C10 0.023(3) 0.022(3) 0.019(3) -0.003(2) -0.001(2) 0.006(2)
C11 0.021(3) 0.034(3) 0.011(3) 0.004(2) -0.002(2) 0.007(2)
C12 0.032(3) 0.036(3) 0.017(3) 0.001(3) -0.001(2) 0.003(3)
C13 0.042(3) 0.043(4) 0.028(4) 0.014(3) -0.003(3) 0.007(3)
C14 0.041(3) 0.060(4) 0.020(3) 0.006(3) -0.006(3) 0.010(3)
C15 0.028(3) 0.043(4) 0.023(3) -0.005(3) -0.004(3) 0.006(3)
C16 0.021(3) 0.037(3) 0.019(3) 0.003(3) 0.003(2) 0.004(2)
C17 0.025(3) 0.027(3) 0.023(3) 0.006(2) -0.001(2) 0.000(2)
C18 0.051(4) 0.034(3) 0.023(3) 0.010(3) -0.011(3) -0.004(3)
C19 0.020(3) 0.029(3) 0.026(3) -0.005(2) 0.000(2) -0.002(2)
C20 0.018(3) 0.055(4) 0.026(3) -0.008(3) -0.002(2) -0.003(3)
C21 0.029(3) 0.068(5) 0.041(4) -0.032(4) -0.011(3) 0.010(3)
C22 0.049(4) 0.052(4) 0.060(5) -0.030(4) -0.033(4) 0.019(4)
C23 0.052(4) 0.032(3) 0.059(5) -0.004(3) -0.026(4) 0.010(3)
C24 0.032(3) 0.030(3) 0.035(3) -0.004(3) -0.002(3) 0.002(2)
C25 0.023(3) 0.021(3) 0.033(3) 0.001(3) -0.002(2) 0.001(2)
C26 0.024(3) 0.018(3) 0.037(4) 0.002(3) -0.001(3) -0.001(2)
C27 0.018(2) 0.026(3) 0.034(3) 0.011(3) -0.004(3) -0.006(2)
C28 0.024(3) 0.042(4) 0.033(4) 0.006(3) 0.000(3) 0.001(3)
C29 0.028(3) 0.050(4) 0.053(4) 0.023(4) 0.002(3) 0.004(3)
C30 0.030(3) 0.060(4) 0.058(5) 0.029(4) -0.019(3) -0.011(3)
C31 0.033(3) 0.041(4) 0.071(5) 0.013(4) -0.019(3) -0.009(3)
C32 0.027(3) 0.029(3) 0.058(4) 0.003(3) -0.016(3) -0.003(2)
C33 0.026(3) 0.016(3) 0.019(3) -0.001(2) -0.003(2) -0.001(2)
C34 0.021(2) 0.016(2) 0.019(3) 0.000(2) 0.000(2) -0.002(2)
C35 0.010(2) 0.031(3) 0.013(3) 0.001(2) 0.001(2) -0.002(2)
C36 0.016(2) 0.024(3) 0.023(3) -0.002(2) -0.005(2) 0.000(2)
C37 0.029(3) 0.029(3) 0.026(3) 0.008(3) 0.002(3) -0.004(2)
C38 0.023(3) 0.041(3) 0.022(3) 0.000(3) 0.005(2) -0.001(3)
C39 0.037(3) 0.034(3) 0.019(3) -0.005(3) 0.003(3) 0.007(3)
C40 0.037(3) 0.023(3) 0.023(3) 0.005(2) 0.004(3) 0.005(2)
C41 0.029(3) 0.018(3) 0.039(4) 0.006(3) 0.010(3) 0.000(2)
C42 0.023(3) 0.025(3) 0.022(3) -0.003(3) -0.002(2) 0.005(2)
C43 0.033(3) 0.015(2) 0.021(3) 0.000(2) 0.001(3) 0.000(2)
C44 0.017(2) 0.023(3) 0.025(3) -0.003(3) -0.004(2) 0.006(2)
O1 0.077(4) 0.047(3) 0.178(8) -0.017(4) 0.025(5) 0.013(3)
C45 0.101(8) 0.099(8) 0.110(9) -0.029(7) -0.016(7) -0.003(7)
C46 0.106(7) 0.025(4) 0.201(13) -0.018(6) 0.069(8) -0.026(5)
O2 0.047(2) 0.036(2) 0.034(3) -0.009(2) 0.008(2) -0.017(2)
C47 0.049(4) 0.031(3) 0.041(4) -0.004(3) 0.011(3) -0.004(3)
C48 0.040(3) 0.035(3) 0.026(3) -0.001(3) 0.008(3) 0.008(3)

loop_
_atom_type_symbol
_atom_type_description
_atom_type_scat_dispersion_real
_atom_type_scat_dispersion_imag
_atom_type_scat_source
C C 0.0033 0.0016 'International Tables Vol C Tables 4.2.6.8 and 6.1.1.4'
Fe Fe 0.3463 0.8444 'International Tables Vol C Tables 4.2.6.8 and 6.1.1.4'
N N 0.0061 0.0033 'International Tables Vol C Tables 4.2.6.8 and 6.1.1.4'
S S 0.1246 0.1234 'International Tables Vol C Tables 4.2.6.8 and 6.1.1.4'
O O 0.0106 0.0060 'International Tables Vol C Tables 4.2.6.8 and 6.1.1.4'
H H 0.0000 0.0000 'International Tables Vol C Tables 4.2.6.8 and 6.1.1.4'

loop_
_geom_angle_atom_site_label_1
_geom_angle_atom_site_label_2
_geom_angle_atom_site_label_3
_geom_angle
N16 Fe1 N17 92.02(17)
N16 Fe1 N2 91.72(16)
N17 Fe1 N2 89.06(16)
N16 Fe1 N11 90.92(16)
N17 Fe1 N11 90.27(16)
N2 Fe1 N11 177.29(16)
N16 Fe1 N14 178.62(17)
N17 Fe1 N14 89.09(16)
N2 Fe1 N14 89.12(15)
N11 Fe1 N14 88.25(15)
N16 Fe1 N4 88.78(17)
N17 Fe1 N4 178.65(16)
N2 Fe1 N4 92.01(16)
N11 Fe1 N4 88.62(15)
N14 Fe1 N4 90.10(15)
N19 Fe2 N18 95.35(17)
N19 Fe2 N5 88.39(16)
N18 Fe2 N5 90.46(16)
N19 Fe2 N13 176.32(16)
N18 Fe2 N13 88.14(16)
N5 Fe2 N13 90.42(15)
N19 Fe2 N7 90.37(17)
N18 Fe2 N7 92.23(16)
N5 Fe2 N7 177.14(16)
N13 Fe2 N7 90.65(15)
N19 Fe2 N10 89.26(16)
N18 Fe2 N10 175.15(16)
N5 Fe2 N10 88.14(15)
N13 Fe2 N10 87.22(15)
N7 Fe2 N10 89.26(15)
C1 N1 N2 106.0(4)
C2 N2 N1 107.5(4)
C2 N2 Fe1 127.7(4)
N1 N2 Fe1 124.4(3)
C1 N3 C2 104.1(4)
C1 N3 C3 128.0(4)
C2 N3 C3 127.7(4)
C9 N4 N5 107.6(4)
C9 N4 Fe1 128.8(3)
N5 N4 Fe1 123.6(3)
C10 N5 N4 106.9(4)
C10 N5 Fe2 124.6(3)
N4 N5 Fe2 128.4(3)
C10 N6 C9 104.4(4)
C10 N6 C11 127.7(4)
C9 N6 C11 127.8(4)
C17 N7 N8 107.4(4)
C17 N7 Fe2 123.8(4)
N8 N7 Fe2 128.8(3)
C18 N8 N7 105.9(4)
C17 N9 C18 104.8(5)
C17 N9 C19 126.4(4)
C18 N9 C19 128.7(5)
C25 N10 N11 107.4(4)
C25 N10 Fe2 126.2(3)
N11 N10 Fe2 126.4(3)
C26 N11 N10 106.6(4)
C26 N11 Fe1 127.7(3)
N10 N11 Fe1 125.7(3)
C25 N12 C26 104.6(4)
C25 N12 C27 126.6(4)
C26 N12 C27 128.7(4)
C33 N13 N14 108.0(4)
C33 N13 Fe2 123.9(3)
N14 N13 Fe2 128.1(3)
C34 N14 N13 106.4(4)
C34 N14 Fe1 128.6(3)
N13 N14 Fe1 124.4(3)
C33 N15 C34 104.9(4)
C33 N15 C35 126.5(4)
C34 N15 C35 128.3(4)
C41 N16 Fe1 174.1(4)
C42 N17 Fe1 160.2(4)
C43 N18 Fe2 163.0(4)
C44 N19 Fe2 166.3(4)
N1 C1 N3 112.5(4)
N1 C1 H1 123.8
N3 C1 H1 123.8
N2 C2 N3 109.9(5)
N2 C2 H2 125.1
N3 C2 H2 125.1
C4 C3 C8 120.5(5)
C4 C3 N3 119.4(5)
C8 C3 N3 120.1(5)
C3 C4 C5 119.3(5)
C3 C4 H4 120.4
C5 C4 H4 120.4
C6 C5 C4 120.6(6)
C6 C5 H5 119.7
C4 C5 H5 119.7
C5 C6 C7 119.4(6)
C5 C6 H6 120.3
C7 C6 H6 120.3
C8 C7 C6 120.3(6)
C8 C7 H7 119.9
C6 C7 H7 119.9
C7 C8 C3 119.9(6)
C7 C8 H8 120.0
C3 C8 H8 120.0
N4 C9 N6 109.9(4)
N4 C9 H9 125.0
N6 C9 H9 125.0
N5 C10 N6 111.2(5)
N5 C10 H10 124.4
N6 C10 H10 124.4
C16 C11 C12 120.6(5)
C16 C11 N6 121.2(5)
C12 C11 N6 118.1(5)
C11 C12 C13 119.0(5)
C11 C12 H12 120.5
C13 C12 H12 120.5
C14 C13 C12 120.2(6)
C14 C13 H13 119.9
C12 C13 H13 119.9
C13 C14 C15 120.5(6)
C13 C14 H14 119.8
C15 C14 H14 119.8
C14 C15 C16 119.5(6)
C14 C15 H15 120.3
C16 C15 H15 120.3
C11 C16 C15 120.3(5)
C11 C16 H16 119.9
C15 C16 H16 119.9
N7 C17 N9 110.5(5)
N7 C17 H17 124.7
N9 C17 H17 124.7
N8 C18 N9 111.4(5)
N8 C18 H18 124.3
N9 C18 H18 124.3
C24 C19 C20 120.8(5)
C24 C19 N9 119.6(5)
C20 C19 N9 119.6(5)
C21 C20 C19 119.0(6)
C21 C20 H20 120.5
C19 C20 H20 120.5
C22 C21 C20 120.2(6)
C22 C21 H21 119.9
C20 C21 H21 119.9
C21 C22 C23 121.2(6)
C21 C22 H22 119.4
C23 C22 H22 119.4
C24 C23 C22 118.9(7)
C24 C23 H23 120.5
C22 C23 H23 120.5
C19 C24 C23 119.9(6)
C19 C24 H24 120.1
C23 C24 H24 120.1
N10 C25 N12 110.6(4)
N10 C25 H25 124.7
N12 C25 H25 124.7
N11 C26 N12 110.8(4)
N11 C26 H26 124.6
N12 C26 H26 124.6
C28 C27 C32 120.8(5)
C28 C27 N12 120.3(5)
C32 C27 N12 119.0(5)
C29 C28 C27 119.1(6)
C29 C28 H28 120.5
C27 C28 H28 120.5
C30 C29 C28 121.1(6)
C30 C29 H29 119.5
C28 C29 H29 119.5
C29 C30 C31 119.9(6)
C29 C30 H30 120.0
C31 C30 H30 120.0
C30 C31 C32 121.2(6)
C30 C31 H31 119.4
C32 C31 H31 119.4
C27 C32 C31 117.9(6)
C27 C32 H32 121.0
C31 C32 H32 121.0
N13 C33 N15 110.2(4)
N13 C33 H33 124.9
N15 C33 H33 124.9
N14 C34 N15 110.5(4)
N14 C34 H34 124.8
N15 C34 H34 124.8
C36 C35 C40 121.4(5)
C36 C35 N15 119.9(5)
C40 C35 N15 118.7(5)
C35 C36 C37 119.4(5)
C35 C36 H36 120.3
C37 C36 H36 120.3
C38 C37 C36 119.9(5)
C38 C37 H37 120.1
C36 C37 H37 120.1
C39 C38 C37 120.7(5)
C39 C38 H38 119.7
C37 C38 H38 119.7
C38 C39 C40 120.5(5)
C38 C39 H39 119.7
C40 C39 H39 119.7
C35 C40 C39 118.0(5)
C35 C40 H40 121.0
C39 C40 H40 121.0
N16 C41 S1 178.7(5)
N17 C42 S2 179.5(5)
N18 C43 S3 178.3(5)
N19 C44 S4 178.8(5)
C46 O1 H1A 109.6
C46 C45 H45A 109.5
C46 C45 H45B 109.5
H45A C45 H45B 109.5
C46 C45 H45C 109.5
H45A C45 H45C 109.5
H45B C45 H45C 109.5
O1 C46 C45 104.4(10)
O1 C46 H46A 110.9
C45 C46 H46A 110.9
O1 C46 H46B 110.9
C45 C46 H46B 110.9
H46A C46 H46B 108.9
C48 O2 H2A 109.5
C48 C47 H47A 109.5
C48 C47 H47B 109.5
H47A C47 H47B 109.5
C48 C47 H47C 109.5
H47A C47 H47C 109.5
H47B C47 H47C 109.5
O2 C48 C47 112.2(5)
O2 C48 H48A 109.2
C47 C48 H48A 109.2
O2 C48 H48B 109.2
C47 C48 H48B 109.2
H48A C48 H48B 107.9

loop_
_geom_bond_atom_site_label_1
_geom_bond_atom_site_label_2
_geom_bond_distance
Fe1 N16 2.093(5)
Fe1 N17 2.159(5)
Fe1 N2 2.173(4)
Fe1 N11 2.202(4)
Fe1 N14 2.203(4)
Fe1 N4 2.232(4)
Fe2 N19 2.092(5)
Fe2 N18 2.113(4)
Fe2 N5 2.169(4)
Fe2 N13 2.174(4)
Fe2 N7 2.184(4)
Fe2 N10 2.192(4)
S1 C41 1.650(6)
S2 C42 1.634(6)
S3 C43 1.657(5)
S4 C44 1.644(6)
N1 C1 1.303(7)
N1 N2 1.392(6)
N2 C2 1.316(7)
N3 C1 1.347(6)
N3 C2 1.377(7)
N3 C3 1.428(6)
N4 C9 1.303(7)
N4 N5 1.387(6)
N5 C10 1.292(6)
N6 C10 1.361(6)
N6 C9 1.369(6)
N6 C11 1.441(6)
N7 C17 1.308(6)
N7 N8 1.383(6)
N8 C18 1.305(8)
N9 C17 1.340(7)
N9 C18 1.350(7)
N9 C19 1.440(6)
N10 C25 1.307(6)
N10 N11 1.385(5)
N11 C26 1.307(6)
N12 C25 1.353(6)
N12 C26 1.363(6)
N12 C27 1.434(6)
N13 C33 1.306(6)
N13 N14 1.383(5)
N14 C34 1.317(6)
N15 C33 1.359(6)
N15 C34 1.363(6)
N15 C35 1.450(6)
N16 C41 1.141(7)
N17 C42 1.162(6)
N18 C43 1.144(6)
N19 C44 1.140(7)
C1 H1 0.9300
C2 H2 0.9300
C3 C4 1.375(7)
C3 C8 1.386(8)
C4 C5 1.391(8)
C4 H4 0.9300
C5 C6 1.380(9)
C5 H5 0.9300
C6 C7 1.388(9)
C6 H6 0.9300
C7 C8 1.375(8)
C7 H7 0.9300
C8 H8 0.9300
C9 H9 0.9300
C10 H10 0.9300
C11 C16 1.370(7)
C11 C12 1.393(8)
C12 C13 1.395(8)
C12 H12 0.9300
C13 C14 1.378(8)
C13 H13 0.9300
C14 C15 1.383(8)
C14 H14 0.9300
C15 C16 1.390(8)
C15 H15 0.9300
C16 H16 0.9300
C17 H17 0.9300
C18 H18 0.9300
C19 C24 1.372(7)
C19 C20 1.395(8)
C20 C21 1.378(8)
C20 H20 0.9300
C21 C22 1.364(10)
C21 H21 0.9300
C22 C23 1.391(10)
C22 H22 0.9300
C23 C24 1.381(8)
C23 H23 0.9300
C24 H24 0.9300
C25 H25 0.9300
C26 H26 0.9300
C27 C28 1.381(7)
C27 C32 1.386(8)
C28 C29 1.376(8)
C28 H28 0.9300
C29 C30 1.356(9)
C29 H29 0.9300
C30 C31 1.361(9)
C30 H30 0.9300
C31 C32 1.393(7)
C31 H31 0.9300
C32 H32 0.9300
C33 H33 0.9300
C34 H34 0.9300
C35 C36 1.377(7)
C35 C40 1.381(7)
C36 C37 1.380(7)
C36 H36 0.9300
C37 C38 1.378(8)
C37 H37 0.9300
C38 C39 1.361(8)
C38 H38 0.9300
C39 C40 1.403(8)
C39 H39 0.9300
C40 H40 0.9300
O1 C46 1.424(10)
O1 H1A 0.8200
C45 C46 1.525(14)
C45 H45A 0.9600
C45 H45B 0.9600
C45 H45C 0.9600
C46 H46A 0.9700
C46 H46B 0.9700
O2 C48 1.417(6)
O2 H2A 0.8200
C47 C48 1.511(8)
C47 H47A 0.9600
C47 H47B 0.9600
C47 H47C 0.9600
C48 H48A 0.9700
C48 H48B 0.9700

loop_
_geom_torsion_atom_site_label_1
_geom_torsion_atom_site_label_2
_geom_torsion_atom_site_label_3
_geom_torsion_atom_site_label_4
_geom_torsion
C1 N1 N2 C2 -0.2(6)
C1 N1 N2 Fe1 173.5(4)
N16 Fe1 N2 C2 33.6(5)
N17 Fe1 N2 C2 -58.4(5)
N11 Fe1 N2 C2 -134(3)
N14 Fe1 N2 C2 -147.5(5)
N4 Fe1 N2 C2 122.4(5)
N16 Fe1 N2 N1 -138.9(4)
N17 Fe1 N2 N1 129.1(4)
N11 Fe1 N2 N1 53(4)
N14 Fe1 N2 N1 40.0(4)
N4 Fe1 N2 N1 -50.1(4)
N16 Fe1 N4 C9 40.5(4)
N17 Fe1 N4 C9 167(7)
N2 Fe1 N4 C9 -51.2(4)
N11 Fe1 N4 C9 131.4(4)
N14 Fe1 N4 C9 -140.3(4)
N16 Fe1 N4 N5 -135.8(4)
N17 Fe1 N4 N5 -10(7)
N2 Fe1 N4 N5 132.5(4)
N11 Fe1 N4 N5 -44.8(4)
N14 Fe1 N4 N5 43.4(4)
C9 N4 N5 C10 -0.2(5)
Fe1 N4 N5 C10 176.7(3)
C9 N4 N5 Fe2 -176.9(3)
Fe1 N4 N5 Fe2 0.0(5)
N19 Fe2 N5 C10 -41.7(4)
N18 Fe2 N5 C10 53.7(4)
N13 Fe2 N5 C10 141.8(4)
N7 Fe2 N5 C10 -106(3)
N10 Fe2 N5 C10 -131.0(4)
N19 Fe2 N5 N4 134.5(4)
N18 Fe2 N5 N4 -130.2(4)
N13 Fe2 N5 N4 -42.0(4)
N7 Fe2 N5 N4 70(3)
N10 Fe2 N5 N4 45.2(4)
N19 Fe2 N7 C17 48.7(4)
N18 Fe2 N7 C17 -46.7(4)
N5 Fe2 N7 C17 113(3)
N13 Fe2 N7 C17 -134.8(4)
N10 Fe2 N7 C17 137.9(4)
N19 Fe2 N7 N8 -130.8(4)
N18 Fe2 N7 N8 133.8(4)
N5 Fe2 N7 N8 -66(3)
N13 Fe2 N7 N8 45.7(4)
N10 Fe2 N7 N8 -41.6(4)
C17 N7 N8 C18 0.7(6)
Fe2 N7 N8 C18 -179.7(4)
N19 Fe2 N10 C25 47.9(5)
N18 Fe2 N10 C25 -150.4(19)
N5 Fe2 N10 C25 136.3(5)
N13 Fe2 N10 C25 -133.2(5)
N7 Fe2 N10 C25 -42.5(5)
N19 Fe2 N10 N11 -134.5(4)
N18 Fe2 N10 N11 27(2)
N5 Fe2 N10 N11 -46.1(4)
N13 Fe2 N10 N11 44.4(4)
N7 Fe2 N10 N11 135.1(4)
C25 N10 N11 C26 0.6(6)
Fe2 N10 N11 C26 -177.4(4)
C25 N10 N11 Fe1 179.7(3)
Fe2 N10 N11 Fe1 1.7(6)
N16 Fe1 N11 C26 -48.3(5)
N17 Fe1 N11 C26 43.7(5)
N2 Fe1 N11 C26 119(3)
N14 Fe1 N11 C26 132.8(5)
N4 Fe1 N11 C26 -137.0(5)
N16 Fe1 N11 N10 132.8(4)
N17 Fe1 N11 N10 -135.2(4)
N2 Fe1 N11 N10 -60(4)
N14 Fe1 N11 N10 -46.1(4)
N4 Fe1 N11 N10 44.0(4)
N19 Fe2 N13 C33 145(3)
N18 Fe2 N13 C33 -53.6(4)
N5 Fe2 N13 C33 -144.1(4)
N7 Fe2 N13 C33 38.6(4)
N10 Fe2 N13 C33 127.8(4)
N19 Fe2 N13 N14 -32(3)
N18 Fe2 N13 N14 130.1(4)
N5 Fe2 N13 N14 39.6(4)
N7 Fe2 N13 N14 -137.7(4)
N10 Fe2 N13 N14 -48.5(4)
C33 N13 N14 C34 -0.2(5)
Fe2 N13 N14 C34 176.6(3)
C33 N13 N14 Fe1 -172.0(3)
Fe2 N13 N14 Fe1 4.8(5)
N16 Fe1 N14 C34 180(100)
N17 Fe1 N14 C34 -37.0(4)
N2 Fe1 N14 C34 52.1(4)
N11 Fe1 N14 C34 -127.3(4)
N4 Fe1 N14 C34 144.1(4)
N16 Fe1 N14 N13 -10(7)
N17 Fe1 N14 N13 132.9(4)
N2 Fe1 N14 N13 -138.0(4)
N11 Fe1 N14 N13 42.6(4)
N4 Fe1 N14 N13 -46.0(4)
N17 Fe1 N16 C41 108(4)
N2 Fe1 N16 C41 19(4)
N11 Fe1 N16 C41 -162(4)
N14 Fe1 N16 C41 -109(7)
N4 Fe1 N16 C41 -73(4)
N16 Fe1 N17 C42 -86.7(12)
N2 Fe1 N17 C42 5.0(12)
N11 Fe1 N17 C42 -177.7(12)
N14 Fe1 N17 C42 94.1(12)
N4 Fe1 N17 C42 147(6)
N19 Fe2 N18 C43 -175.6(15)
N5 Fe2 N18 C43 96.0(15)
N13 Fe2 N18 C43 5.6(15)
N7 Fe2 N18 C43 -85.0(15)
N10 Fe2 N18 C43 23(3)
N18 Fe2 N19 C44 -96.2(17)
N5 Fe2 N19 C44 -5.9(17)
N13 Fe2 N19 C44 65(4)
N7 Fe2 N19 C44 171.5(17)
N10 Fe2 N19 C44 82.2(17)
N2 N1 C1 N3 0.0(7)
C2 N3 C1 N1 0.3(7)
C3 N3 C1 N1 -175.1(5)
N1 N2 C2 N3 0.4(6)
Fe1 N2 C2 N3 -173.1(3)
C1 N3 C2 N2 -0.5(6)
C3 N3 C2 N2 174.9(5)
C1 N3 C3 C4 -32.0(8)
C2 N3 C3 C4 153.7(5)
C1 N3 C3 C8 147.5(6)
C2 N3 C3 C8 -26.8(8)
C8 C3 C4 C5 0.9(8)
N3 C3 C4 C5 -179.5(5)
C3 C4 C5 C6 -0.1(9)
C4 C5 C6 C7 -0.3(10)
C5 C6 C7 C8 -0.1(11)
C6 C7 C8 C3 0.9(11)
C4 C3 C8 C7 -1.4(9)
N3 C3 C8 C7 179.1(6)
N5 N4 C9 N6 0.7(5)
Fe1 N4 C9 N6 -176.0(3)
C10 N6 C9 N4 -0.9(5)
C11 N6 C9 N4 -177.2(4)
N4 N5 C10 N6 -0.3(5)
Fe2 N5 C10 N6 176.5(3)
C9 N6 C10 N5 0.7(5)
C11 N6 C10 N5 177.1(4)
C10 N6 C11 C16 -157.5(5)
C9 N6 C11 C16 18.1(8)
C10 N6 C11 C12 21.2(7)
C9 N6 C11 C12 -163.2(5)
C16 C11 C12 C13 0.0(8)
N6 C11 C12 C13 -178.8(5)
C11 C12 C13 C14 0.0(8)
C12 C13 C14 C15 -0.5(9)
C13 C14 C15 C16 1.1(9)
C12 C11 C16 C15 0.6(8)
N6 C11 C16 C15 179.3(4)
C14 C15 C16 C11 -1.1(8)
N8 N7 C17 N9 -0.7(6)
Fe2 N7 C17 N9 179.7(3)
C18 N9 C17 N7 0.4(6)
C19 N9 C17 N7 -176.3(5)
N7 N8 C18 N9 -0.5(7)
C17 N9 C18 N8 0.0(7)
C19 N9 C18 N8 176.7(5)
C17 N9 C19 C24 -45.9(7)
C18 N9 C19 C24 138.1(6)
C17 N9 C19 C20 135.7(5)
C18 N9 C19 C20 -40.3(8)
C24 C19 C20 C21 2.4(8)
N9 C19 C20 C21 -179.3(5)
C19 C20 C21 C22 0.3(8)
C20 C21 C22 C23 -1.1(9)
C21 C22 C23 C24 -0.7(9)
C20 C19 C24 C23 -4.2(8)
N9 C19 C24 C23 177.4(5)
C22 C23 C24 C19 3.3(9)
N11 N10 C25 N12 -0.5(6)
Fe2 N10 C25 N12 177.5(3)
C26 N12 C25 N10 0.2(6)
C27 N12 C25 N10 -176.0(5)
N10 N11 C26 N12 -0.5(6)
Fe1 N11 C26 N12 -179.5(3)
C25 N12 C26 N11 0.2(6)
C27 N12 C26 N11 176.3(5)
C25 N12 C27 C28 -164.4(5)
C26 N12 C27 C28 20.3(9)
C25 N12 C27 C32 17.0(9)
C26 N12 C27 C32 -158.4(6)
C32 C27 C28 C29 0.8(9)
N12 C27 C28 C29 -177.8(5)
C27 C28 C29 C30 -1.5(10)
C28 C29 C30 C31 0.5(11)
C29 C30 C31 C32 1.1(11)
C28 C27 C32 C31 0.7(9)
N12 C27 C32 C31 179.3(6)
C30 C31 C32 C27 -1.6(10)
N14 N13 C33 N15 0.8(5)
Fe2 N13 C33 N15 -176.1(3)
C34 N15 C33 N13 -1.1(5)
C35 N15 C33 N13 173.0(4)
N13 N14 C34 N15 -0.5(5)
Fe1 N14 C34 N15 170.8(3)
C33 N15 C34 N14 0.9(5)
C35 N15 C34 N14 -173.0(4)
C33 N15 C35 C36 -176.4(5)
C34 N15 C35 C36 -3.7(7)
C33 N15 C35 C40 2.5(7)
C34 N15 C35 C40 175.1(5)
C40 C35 C36 C37 -2.1(7)
N15 C35 C36 C37 176.8(4)
C35 C36 C37 C38 0.9(7)
C36 C37 C38 C39 0.0(8)
C37 C38 C39 C40 0.4(8)
C36 C35 C40 C39 2.4(8)
N15 C35 C40 C39 -176.4(4)
C38 C39 C40 C35 -1.6(8)
Fe1 N16 C41 S1 -27(30)
Fe1 N17 C42 S2 -85(79)
Fe2 N18 C43 S3 -26(20)
Fe2 N19 C44 S4 -122(24)
